data_7003631
loop_
_publ_author_name
'Moberg, Viktor'
'Mottalib, M. Abdul'
'Sauer, D\'esir\'ee'
'Poplavskaya, Yulia'
'Craig, Donald C.'
'Colbran, Stephen B.'
'Deeming, Antony J.'
'Nordlander, Ebbe'

_publ_section_title
;
 Chiral and achiral phosphine derivatives of alkylidyne tricobalt
 carbonyl clusters as catalyst precursors for (asymmetric) inter- and
 intramolecular Pauson--Khand reactions
;
_journal_issue 18
_journal_name_full 'Dalton Transactions'
_journal_page_first 2442
_journal_page_last 2453
_journal_paper_doi 10.1039/b717698h
_journal_year 2008
_chemical_absolute_configuration ad
_chemical_formula_moiety 'C26 H29 Co3 O7 P2'
_chemical_formula_sum 'C26 H29 Co3 O7 P2'
_chemical_formula_weight 692.3
_space_group_crystal_system orthorhombic
_space_group_IT_number 19
_space_group_name_H-M_alt 'P 21 21 21'
_symmetry_space_group_name_Hall 'P 2ac 2ab'
_symmetry_space_group_name_H-M 'P 21 21 21'
_atom_type_scat_source 'International Tables for X-ray Crystallography, Vol. IV'
_audit_creation_method 'RAELSPUB and manual entry'
_cell_angle_alpha 90
_cell_angle_beta 90
_cell_angle_gamma 90
_cell_formula_units_Z 4
_cell_length_a 9.803(1)
_cell_length_b 16.155(2)
_cell_length_c 18.477(2)
_cell_measurement_reflns_used 11
_cell_measurement_temperature 294
_cell_measurement_theta_max 12
_cell_measurement_theta_min 11
_cell_volume 2926.2(6)
_computing_cell_refinement 'CAD4 Version 5.0, (Schagen et al, 1989)'
_computing_data_collection 'CAD4 Version 5.0, (Schagen et al, 1989)'
_computing_data_reduction 'Local program'
_computing_molecular_graphics 'ORTEP-II, (Johnson, 1976)'
_computing_publication_material 'Local programs'
_computing_structure_refinement 'RAELS, (Rae, 1996)'
_computing_structure_solution 'SIR92 (Altomare et al, 1994)'
_diffrn_measured_fraction_theta_full 1.00
_diffrn_measured_fraction_theta_max 1.00
_diffrn_measurement_device_type 'Nonius CAD-4'
_diffrn_measurement_method \w--2\q
_diffrn_radiation_type 'Mo K\a'
_diffrn_radiation_wavelength 0.71073
_diffrn_reflns_limit_h_max 11
_diffrn_reflns_limit_h_min 0
_diffrn_reflns_limit_k_max 19
_diffrn_reflns_limit_k_min 0
_diffrn_reflns_limit_l_max 22
_diffrn_reflns_limit_l_min 0
_diffrn_reflns_number 2908
_diffrn_reflns_theta_full 25
_diffrn_reflns_theta_max 25
_diffrn_standards_decay_% 0
_diffrn_standards_interval_time 30
_diffrn_standards_number 1
_exptl_absorpt_coefficient_mu 1.829
_exptl_absorpt_correction_T_max 0.77
_exptl_absorpt_correction_T_min 0.68
_exptl_absorpt_correction_type analytical
_exptl_absorpt_process_details '(DeMeulenaer & Tompa, 1965)'
_exptl_crystal_colour red
_exptl_crystal_density_diffrn 1.57
_exptl_crystal_density_method 'not measured'
_exptl_crystal_description block
_exptl_crystal_F_000 1408.0
_exptl_crystal_size_max 0.25
_exptl_crystal_size_mid 0.18
_exptl_crystal_size_min 0.12
_refine_diff_density_max 0.35
_refine_diff_density_min -0.41
_refine_ls_abs_structure_details ' Absolute structure determined by Flack parameter'
_refine_ls_abs_structure_Flack 0.00(2)
_refine_ls_extinction_method none
_refine_ls_goodness_of_fit_ref 1.09
_refine_ls_hydrogen_treatment noref
_refine_ls_number_parameters 343
_refine_ls_number_reflns 2520
_refine_ls_R_factor_gt 0.028
_refine_ls_shift/su_max 0.007
_refine_ls_structure_factor_coef F
_refine_ls_weighting_details 'w = 1/[\s^2^(F) + 0.0004F^2^]'
_refine_ls_weighting_scheme calc
_refine_ls_wR_factor_ref 0.033
_reflns_number_gt 2520
_reflns_number_total 2907
_reflns_threshold_expression I>2\s(I)
_cod_data_source_file b717698h.txt
_cod_data_source_block dsc138
_cod_database_code 7003631

loop_
_space_group_symop_id
_space_group_symop_operation_xyz
1 x,y,z
2 1/2-x,-y,1/2+z
3 1/2+x,1/2-y,-z
4 -x,1/2+y,1/2-z

loop_
_atom_site_label
_atom_site_fract_x
_atom_site_fract_y
_atom_site_fract_z
_atom_site_U_iso_or_equiv
_atom_site_adp_type
_atom_site_type_symbol
_atom_site_occupancy
Co1 0.45895(7) 0.52294(4) 0.45327(3) 0.0357(2) Uani Co 1.0
Co2 0.69422(7) 0.55554(4) 0.40498(4) 0.0428(2) Uani Co 1.0
Co3 0.49465(7) 0.61029(4) 0.34313(3) 0.0443(2) Uani Co 1.0
P1 0.34460(13) 0.40561(8) 0.46767(7) 0.0401(3) Uani P 1.0
P2 0.44269(14) 0.54433(7) 0.56892(6) 0.0375(3) Uani P 1.0
C1 0.3783(8) 0.3089(3) 0.4152(3) 0.068(2) Uani C 1.0
C2 0.2396(12) 0.2793(6) 0.3893(5) 0.141(4) Uani C 1.0
C3 0.1292(9) 0.3110(6) 0.4351(5) 0.105(3) Uani C 1.0
C4 0.1561(6) 0.4023(4) 0.4542(4) 0.070(2) Uani C 1.0
C5 0.4766(10) 0.3178(5) 0.3540(4) 0.104(3) Uani C 1.0
C6 0.0702(7) 0.4324(6) 0.5153(5) 0.097(3) Uani C 1.0
C7 0.3616(5) 0.3798(3) 0.5639(2) 0.038(1) Uani C 1.0
C8 0.3295(5) 0.3031(3) 0.5930(3) 0.046(1) Uani C 1.0
C9 0.3355(6) 0.2895(3) 0.6671(3) 0.056(2) Uani C 1.0
C10 0.3718(7) 0.3536(3) 0.7125(3) 0.058(2) Uani C 1.0
C11 0.4024(6) 0.4294(3) 0.6849(3) 0.050(1) Uani C 1.0
C12 0.3985(5) 0.4445(3) 0.6102(2) 0.037(1) Uani C 1.0
C13 0.3276(6) 0.6218(3) 0.6112(3) 0.061(2) Uani C 1.0
C14 0.4249(9) 0.6861(4) 0.6452(4) 0.087(2) Uani C 1.0
C15 0.5449(8) 0.6413(4) 0.6758(3) 0.072(2) Uani C 1.0
C16 0.5978(6) 0.5828(3) 0.6170(3) 0.053(1) Uani C 1.0
C17 0.2252(7) 0.6627(4) 0.5605(4) 0.088(2) Uani C 1.0
C18 0.7032(7) 0.5195(4) 0.6422(3) 0.073(2) Uani C 1.0
CC1 0.6180(5) 0.4582(3) 0.4640(3) 0.047(1) Uani C 1.0
OC1 0.6682(4) 0.3989(2) 0.4877(2) 0.067(1) Uani O 1.0
CC2 0.3162(6) 0.5645(4) 0.4006(3) 0.061(2) Uani C 1.0
OC2 0.2032(5) 0.5763(3) 0.3857(3) 0.090(2) Uani O 1.0
CC3 0.8164(6) 0.6061(4) 0.4602(3) 0.058(1) Uani C 1.0
OC3 0.8955(5) 0.6401(3) 0.4942(3) 0.089(2) Uani O 1.0
CC4 0.7981(7) 0.4809(4) 0.3599(3) 0.068(2) Uani C 1.0
OC4 0.8710(6) 0.4340(4) 0.3348(3) 0.115(2) Uani O 1.0
CC5 0.4273(7) 0.7111(4) 0.3322(3) 0.060(2) Uani C 1.0
OC5 0.3895(6) 0.7760(3) 0.3261(3) 0.101(2) Uani O 1.0
CC6 0.4501(7) 0.5536(4) 0.2628(3) 0.071(2) Uani C 1.0
OC6 0.4256(6) 0.5157(4) 0.2135(3) 0.126(2) Uani O 1.0
CC7 0.6795(6) 0.6224(3) 0.3137(3) 0.054(1) Uani C 1.0
OC7 0.7511(5) 0.6487(3) 0.2705(2) 0.073(1) Uani O 1.0
CH 0.5518(5) 0.6244(3) 0.4409(2) 0.037(1) Uani C 1.0
HC1 0.4155 0.2665 0.4493 0.068 Uani H 1.0
H1C2 0.2378 0.2174 0.3904 0.141 Uani H 1.0
H2C2 0.2249 0.2989 0.3385 0.141 Uani H 1.0
H1C3 0.1245 0.2777 0.4806 0.105 Uani H 1.0
H2C3 0.0407 0.3065 0.4086 0.105 Uani H 1.0
HC4 0.1340 0.4364 0.4106 0.070 Uani H 1.0
H1C5 0.4880 0.2631 0.3293 0.104 Uani H 1.0
H2C5 0.4409 0.3593 0.3186 0.104 Uani H 1.0
H3C5 0.5668 0.3368 0.3730 0.104 Uani H 1.0
H1C6 -0.0284 0.4277 0.5019 0.097 Uani H 1.0
H2C6 0.0885 0.3982 0.5593 0.097 Uani H 1.0
H3C6 0.0926 0.4916 0.5257 0.097 Uani H 1.0
HC8 0.3016 0.2569 0.5602 0.046 Uani H 1.0
HC9 0.3137 0.2337 0.6874 0.056 Uani H 1.0
HC10 0.3756 0.3443 0.7660 0.058 Uani H 1.0
HC11 0.4283 0.4753 0.7185 0.050 Uani H 1.0
HC13 0.2760 0.5940 0.6511 0.061 Uani H 1.0
H1C14 0.3767 0.7169 0.6846 0.087 Uani H 1.0
H2C14 0.4561 0.7261 0.6073 0.087 Uani H 1.0
H1C15 0.5167 0.6088 0.7194 0.072 Uani H 1.0
H2C15 0.6176 0.6817 0.6897 0.072 Uani H 1.0
HC16 0.6465 0.6189 0.5814 0.053 Uani H 1.0
H1C17 0.1685 0.7031 0.5884 0.088 Uani H 1.0
H2C17 0.2751 0.6924 0.5211 0.088 Uani H 1.0
H3C17 0.1648 0.6194 0.5388 0.088 Uani H 1.0
H1C18 0.7801 0.5487 0.6669 0.073 Uani H 1.0
H2C18 0.6594 0.4799 0.6768 0.073 Uani H 1.0
H3C18 0.7389 0.4883 0.5995 0.073 Uani H 1.0
HCH 0.5551 0.6750 0.4721 0.037 Uani H 1.0

loop_
_atom_site_aniso_label
_atom_site_aniso_U_11
_atom_site_aniso_U_22
_atom_site_aniso_U_33
_atom_site_aniso_U_12
_atom_site_aniso_U_13
_atom_site_aniso_U_23
_atom_site_aniso_type_symbol
Co1 0.0366(3) 0.0364(3) 0.0341(3) -0.0021(3) -0.0042(3) 0.0071(3) Co
Co2 0.0398(4) 0.0452(4) 0.0433(4) 0.0005(3) 0.0006(3) 0.0029(3) Co
Co3 0.0512(4) 0.0449(4) 0.0369(3) -0.0004(3) -0.0059(3) 0.0093(3) Co
P1 0.0445(7) 0.0366(7) 0.0391(7) -0.0054(6) -0.0061(6) 0.0028(6) P
P2 0.0419(7) 0.0329(6) 0.0378(6) 0.0028(6) -0.0020(6) 0.0023(5) P
C1 0.106(5) 0.046(3) 0.052(3) -0.007(4) -0.001(4) -0.011(3) C
C2 0.155(9) 0.138(8) 0.130(8) -0.073(8) -0.001(8) -0.068(7) C
C3 0.090(6) 0.117(6) 0.107(6) -0.054(6) -0.022(5) -0.013(5) C
C4 0.057(4) 0.068(4) 0.085(4) -0.024(3) -0.033(4) 0.025(4) C
C5 0.137(8) 0.088(5) 0.086(5) -0.017(6) 0.030(6) -0.042(4) C
C6 0.042(4) 0.123(7) 0.127(6) 0.006(4) -0.004(4) -0.006(5) C
C7 0.039(3) 0.036(2) 0.039(2) 0.002(2) -0.002(2) 0.005(2) C
C8 0.048(3) 0.032(2) 0.058(3) 0.002(2) 0.004(3) 0.009(2) C
C9 0.066(4) 0.045(3) 0.056(3) 0.004(3) 0.008(3) 0.015(3) C
C10 0.077(4) 0.055(3) 0.041(3) 0.013(3) 0.012(3) 0.014(3) C
C11 0.063(3) 0.049(3) 0.037(3) 0.008(3) 0.006(3) 0.004(2) C
C12 0.040(3) 0.035(2) 0.037(3) 0.006(2) 0.003(2) 0.007(2) C
C13 0.070(4) 0.044(3) 0.070(4) 0.017(3) 0.012(3) 0.001(3) C
C14 0.123(6) 0.050(4) 0.089(5) 0.023(4) -0.025(5) -0.036(4) C
C15 0.105(5) 0.056(4) 0.056(3) -0.002(4) -0.022(4) -0.019(3) C
C16 0.063(4) 0.050(3) 0.046(3) -0.006(3) -0.009(3) -0.001(3) C
C17 0.069(5) 0.069(4) 0.127(6) 0.033(4) -0.010(5) -0.018(4) C
C18 0.067(4) 0.086(5) 0.066(4) 0.005(4) -0.019(3) -0.004(4) C
CC1 0.045(3) 0.050(3) 0.048(3) 0.002(3) 0.006(3) 0.008(3) C
OC1 0.056(2) 0.054(2) 0.091(3) 0.013(2) 0.000(2) 0.026(2) O
CC2 0.054(4) 0.063(4) 0.068(4) -0.012(3) -0.016(3) 0.029(3) C
OC2 0.046(3) 0.120(4) 0.105(4) -0.006(3) -0.021(3) 0.060(3) O
CC3 0.047(3) 0.060(3) 0.066(4) 0.001(3) -0.001(3) 0.011(3) C
OC3 0.060(3) 0.100(4) 0.106(4) -0.019(3) -0.032(3) -0.005(3) O
CC4 0.079(4) 0.070(4) 0.054(3) 0.017(4) 0.013(3) 0.014(3) C
OC4 0.140(5) 0.123(4) 0.083(3) 0.068(4) 0.036(4) -0.005(3) O
CC5 0.067(4) 0.059(4) 0.055(3) 0.003(3) -0.007(3) 0.018(3) C
OC5 0.125(5) 0.058(3) 0.119(4) 0.030(3) -0.007(4) 0.024(3) O
CC6 0.070(4) 0.086(4) 0.056(3) 0.008(4) -0.011(3) -0.013(3) C
OC6 0.112(5) 0.173(6) 0.093(4) 0.018(4) -0.040(4) -0.067(4) O
CC7 0.068(4) 0.049(3) 0.043(3) -0.010(3) 0.002(3) 0.005(3) C
OC7 0.086(3) 0.075(3) 0.058(2) -0.015(3) 0.017(2) 0.018(2) O
CH 0.037(2) 0.040(3) 0.034(2) -0.002(2) -0.003(2) 0.009(2) C

loop_
_geom_angle_atom_site_label_1
_geom_angle_atom_site_label_2
_geom_angle_atom_site_label_3
_geom_angle
_geom_angle_site_symmetry_1
_geom_angle_site_symmetry_2
_geom_angle_site_symmetry_3
_geom_angle_publ_flag
Co2 Co1 Co3 57.84(3) 1_555 1_555 1_555 no
Co2 Co1 P1 132.95(5) 1_555 1_555 1_555 no
Co2 Co1 P2 112.41(5) 1_555 1_555 1_555 no
Co2 Co1 CC1 53.0(2) 1_555 1_555 1_555 no
Co2 Co1 CC2 115.6(2) 1_555 1_555 1_555 no
Co2 Co1 CH 48.5(2) 1_555 1_555 1_555 no
Co3 Co1 P1 130.58(4) 1_555 1_555 1_555 no
Co3 Co1 P2 136.18(4) 1_555 1_555 1_555 no
Co3 Co1 CC1 106.4(2) 1_555 1_555 1_555 no
Co3 Co1 CC2 57.8(2) 1_555 1_555 1_555 no
Co3 Co1 CH 49.0(1) 1_555 1_555 1_555 no
P1 Co1 P2 88.90(5) 1_555 1_555 1_555 no
P1 Co1 CC1 86.1(2) 1_555 1_555 1_555 no
P1 Co1 CC2 89.5(2) 1_555 1_555 1_555 no
P1 Co1 CH 178.4(2) 1_555 1_555 1_555 no
P2 Co1 CC1 92.6(2) 1_555 1_555 1_555 no
P2 Co1 CC2 114.1(2) 1_555 1_555 1_555 no
P2 Co1 CH 90.9(1) 1_555 1_555 1_555 no
CC1 Co1 CC2 152.8(3) 1_555 1_555 1_555 no
CC1 Co1 CH 95.5(2) 1_555 1_555 1_555 no
CC2 Co1 CH 89.1(2) 1_555 1_555 1_555 no
Co1 Co2 Co3 60.52(3) 1_555 1_555 1_555 no
Co1 Co2 CC1 47.3(2) 1_555 1_555 1_555 no
Co1 Co2 CC3 120.6(2) 1_555 1_555 1_555 no
Co1 Co2 CC4 123.0(2) 1_555 1_555 1_555 no
Co1 Co2 CC7 110.1(2) 1_555 1_555 1_555 no
Co1 Co2 CH 48.0(1) 1_555 1_555 1_555 no
Co3 Co2 CC1 103.6(2) 1_555 1_555 1_555 no
Co3 Co2 CC3 130.3(2) 1_555 1_555 1_555 no
Co3 Co2 CC4 119.0(2) 1_555 1_555 1_555 no
Co3 Co2 CC7 49.6(2) 1_555 1_555 1_555 no
Co3 Co2 CH 50.3(1) 1_555 1_555 1_555 no
CC1 Co2 CC3 107.0(2) 1_555 1_555 1_555 no
CC1 Co2 CC4 86.5(2) 1_555 1_555 1_555 no
CC1 Co2 CC7 146.2(2) 1_555 1_555 1_555 no
CC1 Co2 CH 89.8(2) 1_555 1_555 1_555 no
CC3 Co2 CC4 101.2(3) 1_555 1_555 1_555 no
CC3 Co2 CC7 106.5(2) 1_555 1_555 1_555 no
CC3 Co2 CH 91.5(2) 1_555 1_555 1_555 no
CC4 Co2 CC7 90.7(2) 1_555 1_555 1_555 no
CC4 Co2 CH 167.3(3) 1_555 1_555 1_555 no
CC7 Co2 CH 85.7(2) 1_555 1_555 1_555 no
Co1 Co3 Co2 61.64(3) 1_555 1_555 1_555 no
Co1 Co3 CC2 45.5(2) 1_555 1_555 1_555 no
Co1 Co3 CC5 124.1(2) 1_555 1_555 1_555 no
Co1 Co3 CC6 110.5(2) 1_555 1_555 1_555 no
Co1 Co3 CC7 115.1(2) 1_555 1_555 1_555 no
Co1 Co3 CH 48.5(1) 1_555 1_555 1_555 no
Co2 Co3 CC2 107.1(2) 1_555 1_555 1_555 no
Co2 Co3 CC5 133.5(2) 1_555 1_555 1_555 no
Co2 Co3 CC6 113.4(2) 1_555 1_555 1_555 no
Co2 Co3 CC7 53.5(2) 1_555 1_555 1_555 no
Co2 Co3 CH 50.3(1) 1_555 1_555 1_555 no
CC2 Co3 CC5 93.9(3) 1_555 1_555 1_555 no
CC2 Co3 CC6 92.0(3) 1_555 1_555 1_555 no
CC2 Co3 CC7 160.1(2) 1_555 1_555 1_555 no
CC2 Co3 CH 79.3(2) 1_555 1_555 1_555 no
CC5 Co3 CC6 106.5(3) 1_555 1_555 1_555 no
CC5 Co3 CC7 103.2(3) 1_555 1_555 1_555 no
CC5 Co3 CH 96.2(2) 1_555 1_555 1_555 no
CC6 Co3 CC7 92.7(3) 1_555 1_555 1_555 no
CC6 Co3 CH 156.3(3) 1_555 1_555 1_555 no
CC7 Co3 CH 88.8(2) 1_555 1_555 1_555 no
Co1 P1 C1 124.3(2) 1_555 1_555 1_555 no
Co1 P1 C4 120.6(2) 1_555 1_555 1_555 no
Co1 P1 C7 105.3(2) 1_555 1_555 1_555 no
C1 P1 C4 94.7(3) 1_555 1_555 1_555 no
C1 P1 C7 107.3(2) 1_555 1_555 1_555 no
C4 P1 C7 102.3(3) 1_555 1_555 1_555 no
Co1 P2 C12 106.6(2) 1_555 1_555 1_555 no
Co1 P2 C13 124.5(2) 1_555 1_555 1_555 no
Co1 P2 C16 117.5(2) 1_555 1_555 1_555 no
C12 P2 C13 105.9(2) 1_555 1_555 1_555 no
C12 P2 C16 106.7(2) 1_555 1_555 1_555 no
C13 P2 C16 94.0(3) 1_555 1_555 1_555 no
P1 C1 C2 105.6(6) 1_555 1_555 1_555 no
P1 C1 C5 115.3(5) 1_555 1_555 1_555 no
C2 C1 C5 111.7(6) 1_555 1_555 1_555 no
C1 C2 C3 111.6(6) 1_555 1_555 1_555 no
C2 C3 C4 109.9(7) 1_555 1_555 1_555 no
P1 C4 C3 103.2(5) 1_555 1_555 1_555 no
P1 C4 C6 116.7(5) 1_555 1_555 1_555 no
C3 C4 C6 112.9(6) 1_555 1_555 1_555 no
P1 C7 C8 124.0(4) 1_555 1_555 1_555 no
P1 C7 C12 116.6(3) 1_555 1_555 1_555 no
C8 C7 C12 119.3(4) 1_555 1_555 1_555 no
C7 C8 C9 121.0(5) 1_555 1_555 1_555 no
C8 C9 C10 119.5(5) 1_555 1_555 1_555 no
C9 C10 C11 120.3(5) 1_555 1_555 1_555 no
C10 C11 C12 121.3(5) 1_555 1_555 1_555 no
P2 C12 C7 117.6(3) 1_555 1_555 1_555 no
P2 C12 C11 123.7(4) 1_555 1_555 1_555 no
C7 C12 C11 118.6(4) 1_555 1_555 1_555 no
P2 C13 C14 104.4(4) 1_555 1_555 1_555 no
P2 C13 C17 115.7(4) 1_555 1_555 1_555 no
C14 C13 C17 111.4(5) 1_555 1_555 1_555 no
C13 C14 C15 108.3(5) 1_555 1_555 1_555 no
C14 C15 C16 107.3(5) 1_555 1_555 1_555 no
P2 C16 C15 105.5(4) 1_555 1_555 1_555 no
P2 C16 C18 118.2(4) 1_555 1_555 1_555 no
C15 C16 C18 115.2(5) 1_555 1_555 1_555 no
Co1 CC1 Co2 79.7(2) 1_555 1_555 1_555 no
Co1 CC1 OC1 147.7(4) 1_555 1_555 1_555 no
Co2 CC1 OC1 132.6(4) 1_555 1_555 1_555 no
Co1 CC2 Co3 76.7(2) 1_555 1_555 1_555 no
Co1 CC2 OC2 156.5(5) 1_555 1_555 1_555 no
Co3 CC2 OC2 126.8(4) 1_555 1_555 1_555 no
Co2 CC3 OC3 178.1(5) 1_555 1_555 1_555 no
Co2 CC4 OC4 175.2(6) 1_555 1_555 1_555 no
Co3 CC5 OC5 177.2(6) 1_555 1_555 1_555 no
Co3 CC6 OC6 177.3(6) 1_555 1_555 1_555 no
Co2 CC7 Co3 76.9(2) 1_555 1_555 1_555 no
Co2 CC7 OC7 137.9(5) 1_555 1_555 1_555 no
Co3 CC7 OC7 145.3(5) 1_555 1_555 1_555 no
Co1 CH Co2 83.6(2) 1_555 1_555 1_555 no
Co1 CH Co3 82.5(2) 1_555 1_555 1_555 no
Co2 CH Co3 79.3(2) 1_555 1_555 1_555 no

loop_
_geom_bond_atom_site_label_1
_geom_bond_atom_site_label_2
_geom_bond_distance
_geom_bond_site_symmetry_1
_geom_bond_site_symmetry_2
_geom_bond_publ_flag
Co1 Co2 2.528(1) 1_555 1_555 no
Co1 Co3 2.501(1) 1_555 1_555 no
Co1 P1 2.218(1) 1_555 1_555 no
Co1 P2 2.171(1) 1_555 1_555 no
Co1 CC1 1.888(5) 1_555 1_555 no
Co1 CC2 1.832(6) 1_555 1_555 no
Co1 CH 1.889(5) 1_555 1_555 no
Co2 Co3 2.432(1) 1_555 1_555 no
Co2 CC1 2.054(5) 1_555 1_555 no
Co2 CC3 1.773(6) 1_555 1_555 no
Co2 CC4 1.785(6) 1_555 1_555 no
Co2 CC7 2.008(5) 1_555 1_555 no
Co2 CH 1.905(5) 1_555 1_555 no
Co3 CC2 2.175(6) 1_555 1_555 no
Co3 CC5 1.769(6) 1_555 1_555 no
Co3 CC6 1.797(6) 1_555 1_555 no
Co3 CC7 1.902(6) 1_555 1_555 no
Co3 CH 1.905(4) 1_555 1_555 no
P1 C1 1.869(6) 1_555 1_555 no
P1 C4 1.865(6) 1_555 1_555 no
P1 C7 1.834(4) 1_555 1_555 no
P2 C12 1.836(4) 1_555 1_555 no
P2 C13 1.857(5) 1_555 1_555 no
P2 C16 1.868(6) 1_555 1_555 no
C1 C2 1.519(12) 1_555 1_555 no
C1 C5 1.492(10) 1_555 1_555 no
C2 C3 1.467(13) 1_555 1_555 no
C3 C4 1.539(10) 1_555 1_555 no
C4 C6 1.491(10) 1_555 1_555 no
C7 C8 1.388(6) 1_555 1_555 no
C7 C12 1.397(6) 1_555 1_555 no
C8 C9 1.387(7) 1_555 1_555 no
C9 C10 1.379(8) 1_555 1_555 no
C10 C11 1.360(7) 1_555 1_555 no
C11 C12 1.402(6) 1_555 1_555 no
C13 C14 1.545(9) 1_555 1_555 no
C13 C17 1.523(9) 1_555 1_555 no
C14 C15 1.492(10) 1_555 1_555 no
C15 C16 1.531(8) 1_555 1_555 no
C16 C18 1.527(8) 1_555 1_555 no
CC1 OC1 1.162(6) 1_555 1_555 no
CC2 OC2 1.157(7) 1_555 1_555 no
CC3 OC3 1.139(7) 1_555 1_555 no
CC4 OC4 1.140(7) 1_555 1_555 no
CC5 OC5 1.117(6) 1_555 1_555 no
CC6 OC6 1.125(7) 1_555 1_555 no
CC7 OC7 1.145(6) 1_555 1_555 no
